data_7233195
loop_
_publ_author_name
'Tomohiro Hirade'
'Yumi Okui'
'Mina Han'

_publ_section_title
;
 A design strategy for stable light-sensitive palladium complexes
;
_journal_name_full 'Journal of Materials Chemistry C'
_journal_page_first 2672
_journal_page_last 2679
_journal_paper_doi 10.1039/C3TC00779K
_journal_volume 1
_journal_year 2013
_chemical_formula_moiety 'C30 H38 N2 O2 '
_chemical_formula_sum 'C30 H38 N2 O2'
_chemical_formula_weight 458.64
_space_group_IT_number 14
_space_group_name_Hall '-P 2yab'
_space_group_name_H-M_alt 'P 1 21/a 1'
_symmetry_cell_setting monoclinic
_symmetry_Int_Tables_number 14
_symmetry_space_group_name_Hall '-P 2yab'
_symmetry_space_group_name_H-M 'P 1 21/a 1'
_cell_angle_alpha 90.0000
_cell_angle_beta 97.151(8)
_cell_angle_gamma 90.0000
_cell_formula_units_Z 4
_cell_length_a 7.682(5)
_cell_length_b 27.931(19)
_cell_length_c 12.387(9)
_cell_measurement_reflns_used 4176
_cell_measurement_temperature 163.1
_cell_measurement_theta_max 27.5
_cell_measurement_theta_min 3.3
_cell_volume 2637(3)
_computing_cell_refinement CrystalClear
_computing_data_collection CrystalClear
_computing_data_reduction CrystalStructure
_computing_publication_material 'CrystalStructure 3.8'
_computing_structure_refinement SHELXL
_computing_structure_solution SHELXS97
_diffrn_ambient_temperature 163(2)
_diffrn_detector_area_resol_mean 7.31
_diffrn_measured_fraction_theta_full 0.943
_diffrn_measured_fraction_theta_max 0.943
_diffrn_measurement_device_type 'Rigaku Saturn'
_diffrn_measurement_method \w
_diffrn_radiation_type 'Mo K\a'
_diffrn_radiation_wavelength 0.71070
_diffrn_reflns_av_R_equivalents 0.056
_diffrn_reflns_limit_h_max 9
_diffrn_reflns_limit_h_min -9
_diffrn_reflns_limit_k_max 36
_diffrn_reflns_limit_k_min -36
_diffrn_reflns_limit_l_max 15
_diffrn_reflns_limit_l_min -15
_diffrn_reflns_number 22903
_diffrn_reflns_theta_full 27.48
_diffrn_reflns_theta_max 27.48
_exptl_absorpt_coefficient_mu 0.072
_exptl_absorpt_correction_T_max 0.988
_exptl_absorpt_correction_T_min 0.616
_exptl_absorpt_correction_type multi-scan
_exptl_absorpt_process_details 'Jacobson, R. (1998) Private communication'
_exptl_crystal_colour orange
_exptl_crystal_density_diffrn 1.155
_exptl_crystal_density_method 'not measured'
_exptl_crystal_description prism
_exptl_crystal_F_000 992.00
_exptl_crystal_size_max 0.25
_exptl_crystal_size_mid 0.24
_exptl_crystal_size_min 0.17
_refine_diff_density_max 1.29
_refine_diff_density_min -0.51
_refine_ls_extinction_method none
_refine_ls_goodness_of_fit_ref 1.354
_refine_ls_hydrogen_treatment refall
_refine_ls_number_parameters 298
_refine_ls_number_reflns 5687
_refine_ls_R_factor_gt 0.1166
_refine_ls_shift/su_max 0.0000
_refine_ls_structure_factor_coef Fsqd
_refine_ls_weighting_details 'w = 1/[\s^2^(Fo^2^)+(0.2000P)^2^+0.0000P] where P=(Fo^2^+2Fc^2^)/3'
_refine_ls_weighting_scheme calc
_refine_ls_wR_factor_ref 0.3781
_reflns_number_gt 3906
_reflns_number_total 5687
_reflns_threshold_expression F^2^>2.0\s(F^2^)
_cod_data_source_file 1000002.cif
_cod_data_source_block PCOD1000002
_cod_original_formula_sum 'C30 H38 N2 O2 '
_cod_database_code 7233195

loop_
_symmetry_equiv_pos_site_id
_symmetry_equiv_pos_as_xyz
1 +X,+Y,+Z
2 1/2-X,1/2+Y,-Z
3 -X,-Y,-Z
4 1/2+X,1/2-Y,+Z

loop_
_atom_site_label
_atom_site_type_symbol
_atom_site_fract_x
_atom_site_fract_y
_atom_site_fract_z
_atom_site_U_iso_or_equiv
_atom_site_adp_type
_atom_site_occupancy
_atom_site_symmetry_multiplicity
_atom_site_calc_flag
_atom_site_refinement_flags
_atom_site_disorder_assembly
_atom_site_disorder_group
O1 O -0.2537(3) 0.07859(9) 1.32889(19) 0.0532(6) Uani 1.00 1 d . . .
O2 O 0.3604(3) 0.22084(8) 0.17205(18) 0.0486(6) Uani 1.00 1 d . . .
N1 N -0.0275(3) 0.14697(9) 0.9460(2) 0.0462(6) Uani 1.00 1 d . . .
N2 N -0.0425(3) 0.11918(9) 0.8669(2) 0.0470(6) Uani 1.00 1 d . . .
C1 C -0.0932(4) 0.12842(11) 1.0412(2) 0.0448(7) Uani 1.00 1 d . . .
C2 C -0.1871(4) 0.08554(11) 1.0450(2) 0.0470(7) Uani 1.00 1 d . . .
C3 C -0.2398(4) 0.07045(12) 1.1418(2) 0.0488(8) Uani 1.00 1 d . . .
C4 C -0.1985(4) 0.09722(11) 1.2370(2) 0.0435(7) Uani 1.00 1 d . . .
C5 C -0.1045(4) 0.13981(11) 1.2336(2) 0.0464(7) Uani 1.00 1 d . . .
C6 C -0.0543(4) 0.15543(11) 1.1349(2) 0.0461(7) Uani 1.00 1 d . . .
C7 C -0.2069(5) 0.10410(13) 1.4293(2) 0.0574(9) Uani 1.00 1 d . . .
C8 C -0.2784(6) 0.07781(16) 1.5188(3) 0.0702(11) Uani 1.00 1 d . . .
C9 C -0.1984(7) 0.0318(2) 1.5501(4) 0.0908(15) Uani 1.00 1 d . . .
C10 C -0.2756(10) 0.0157(2) 1.6649(5) 0.123(2) Uiso 1.00 1 d . . .
C11 C -0.1887(11) -0.0252(2) 1.7092(6) 0.127(2) Uiso 1.00 1 d . . .
C12 C -0.2594(7) -0.0376(2) 1.8194(4) 0.0948(15) Uani 1.00 1 d . . .
C13 C 0.0247(4) 0.13791(11) 0.7719(2) 0.0451(7) Uani 1.00 1 d . . .
C14 C -0.0446(4) 0.17941(10) 0.7171(2) 0.0415(7) Uani 1.00 1 d . . .
C15 C 0.0223(4) 0.19269(10) 0.6226(2) 0.0424(7) Uani 1.00 1 d . . .
C16 C 0.1565(3) 0.16740(10) 0.5800(2) 0.0397(6) Uani 1.00 1 d . . .
C17 C 0.2201(3) 0.12635(10) 0.6372(2) 0.0429(7) Uani 1.00 1 d . . .
C18 C 0.1557(4) 0.11076(11) 0.7313(2) 0.0438(7) Uani 1.00 1 d . . .
C19 C -0.1985(4) 0.20658(11) 0.7529(2) 0.0476(7) Uani 1.00 1 d . . .
C20 C -0.3724(4) 0.18207(12) 0.7186(3) 0.0533(8) Uani 1.00 1 d . . .
C21 C 0.2268(4) 0.06549(11) 0.7892(2) 0.0500(8) Uani 1.00 1 d . . .
C22 C 0.3700(5) 0.07579(14) 0.8837(3) 0.0667(10) Uani 1.00 1 d . . .
C23 C 0.2203(3) 0.18220(10) 0.4763(2) 0.0402(7) Uani 1.00 1 d . . .
C24 C 0.1853(4) 0.22751(11) 0.4301(2) 0.0438(7) Uani 1.00 1 d . . .
C25 C 0.2355(4) 0.23999(11) 0.3294(2) 0.0450(7) Uani 1.00 1 d . . .
C26 C 0.3239(4) 0.20669(11) 0.2721(2) 0.0424(7) Uani 1.00 1 d . . .
C27 C 0.3660(4) 0.16202(11) 0.3174(2) 0.0469(7) Uani 1.00 1 d . . .
C28 C 0.3129(4) 0.15046(11) 0.4179(2) 0.0458(7) Uani 1.00 1 d . . .
C29 C 0.4379(5) 0.18661(12) 0.1052(2) 0.0528(8) Uani 1.00 1 d . . .
C30 C 0.4474(7) 0.20967(14) -0.0032(3) 0.0724(12) Uani 1.00 1 d . . .
H1 H -0.2143 0.0669 0.9810 0.056 Uiso 1.00 1 c R . .
H2 H -0.3048 0.0416 1.1438 0.059 Uiso 1.00 1 c R . .
H3 H -0.0749 0.1581 1.2980 0.056 Uiso 1.00 1 c R . .
H4 H 0.0072 0.1848 1.1320 0.055 Uiso 1.00 1 c R . .
H5 H -0.2558 0.1369 1.4232 0.069 Uiso 1.00 1 c R . .
H6 H -0.0776 0.1065 1.4451 0.069 Uiso 1.00 1 c R . .
H7 H -0.2667 0.0987 1.5839 0.084 Uiso 1.00 1 c R . .
H8 H -0.4054 0.0726 1.4968 0.084 Uiso 1.00 1 c R . .
H9 H -0.0691 0.0347 1.5622 0.109 Uiso 1.00 1 c R . .
H10 H -0.2304 0.0077 1.4924 0.109 Uiso 1.00 1 c R . .
H11 H -0.2589 0.0422 1.7181 0.147 Uiso 1.00 1 c R . .
H12 H -0.4029 0.0090 1.6496 0.147 Uiso 1.00 1 c R . .
H13 H -0.0608 -0.0192 1.7221 0.152 Uiso 1.00 1 c R . .
H14 H -0.2100 -0.0524 1.6580 0.152 Uiso 1.00 1 c R . .
H15 H -0.2016 -0.0171 1.8773 0.114 Uiso 1.00 1 c R . .
H16 H -0.2344 -0.0712 1.8377 0.114 Uiso 1.00 1 c R . .
H17 H -0.3864 -0.0322 1.8120 0.114 Uiso 1.00 1 c R . .
H18 H -0.0250 0.2202 0.5846 0.051 Uiso 1.00 1 c R . .
H19 H 0.3109 0.1085 0.6105 0.051 Uiso 1.00 1 c R . .
H20 H -0.2018 0.2392 0.7213 0.057 Uiso 1.00 1 c R . .
H21 H -0.1812 0.2098 0.8331 0.057 Uiso 1.00 1 c R . .
H22 H -0.4214 0.1936 0.6464 0.064 Uiso 1.00 1 c R . .
H23 H -0.4539 0.1894 0.7712 0.064 Uiso 1.00 1 c R . .
H24 H -0.3544 0.1474 0.7160 0.064 Uiso 1.00 1 c R . .
H25 H 0.2751 0.0443 0.7362 0.060 Uiso 1.00 1 c R . .
H26 H 0.1291 0.0483 0.8173 0.060 Uiso 1.00 1 c R . .
H27 H 0.4849 0.0756 0.8570 0.080 Uiso 1.00 1 c R . .
H28 H 0.3674 0.0511 0.9397 0.080 Uiso 1.00 1 c R . .
H29 H 0.3495 0.1073 0.9147 0.080 Uiso 1.00 1 c R . .
H30 H 0.1254 0.2504 0.4686 0.053 Uiso 1.00 1 c R . .
H31 H 0.2098 0.2710 0.3000 0.054 Uiso 1.00 1 c R . .
H32 H 0.4303 0.1396 0.2804 0.056 Uiso 1.00 1 c R . .
H33 H 0.3409 0.1197 0.4478 0.055 Uiso 1.00 1 c R . .
H34 H 0.3654 0.1573 0.0964 0.063 Uiso 1.00 1 c R . .
H35 H 0.5569 0.1777 0.1394 0.063 Uiso 1.00 1 c R . .
H36 H 0.3395 0.2028 -0.0518 0.087 Uiso 1.00 1 c R . .
H37 H 0.5484 0.1969 -0.0351 0.087 Uiso 1.00 1 c R . .
H38 H 0.4603 0.2444 0.0062 0.087 Uiso 1.00 1 c R . .

loop_
_atom_site_aniso_label
_atom_site_aniso_U_11
_atom_site_aniso_U_22
_atom_site_aniso_U_33
_atom_site_aniso_U_12
_atom_site_aniso_U_13
_atom_site_aniso_U_23
O1 0.0547(14) 0.0643(14) 0.0410(13) -0.0057(10) 0.0073(11) -0.0021(10)
O2 0.0516(13) 0.0523(12) 0.0435(13) 0.0024(9) 0.0118(10) 0.0030(9)
N1 0.0415(14) 0.0517(14) 0.0442(16) -0.0044(10) 0.0003(12) -0.0000(11)
N2 0.0488(15) 0.0511(14) 0.0406(15) -0.0009(11) 0.0039(12) -0.0002(11)
C1 0.0381(16) 0.0527(16) 0.0422(18) 0.0002(11) -0.0012(14) 0.0025(12)
C2 0.0476(17) 0.0517(16) 0.0411(18) -0.0086(13) 0.0030(14) -0.0034(12)
C3 0.0467(17) 0.0520(17) 0.0470(19) -0.0086(13) 0.0034(15) -0.0001(13)
C4 0.0391(16) 0.0508(16) 0.0400(18) 0.0018(11) 0.0028(13) 0.0015(12)
C5 0.0464(17) 0.0501(16) 0.0405(17) 0.0006(12) -0.0030(14) -0.0055(12)
C6 0.0455(17) 0.0491(15) 0.0420(18) -0.0026(12) -0.0021(14) -0.0006(12)
C7 0.066(2) 0.065(2) 0.0413(19) -0.0023(16) 0.0054(17) -0.0085(14)
C8 0.080(2) 0.086(2) 0.045(2) 0.001(2) 0.011(2) 0.0008(18)
C9 0.080(3) 0.105(3) 0.082(3) -0.007(2) -0.016(2) 0.029(2)
C12 0.096(3) 0.099(3) 0.091(3) -0.016(2) 0.019(3) 0.023(2)
C13 0.0406(16) 0.0473(15) 0.0466(18) -0.0060(11) 0.0029(14) -0.0004(12)
C14 0.0371(15) 0.0434(14) 0.0426(17) -0.0038(10) -0.0007(13) 0.0001(11)
C15 0.0402(16) 0.0423(14) 0.0438(17) -0.0022(11) 0.0013(13) 0.0025(12)
C16 0.0331(14) 0.0459(14) 0.0384(17) -0.0040(10) -0.0019(12) 0.0018(11)
C17 0.0351(15) 0.0473(15) 0.0464(18) 0.0024(11) 0.0047(13) 0.0036(12)
C18 0.0417(16) 0.0468(15) 0.0416(17) 0.0005(11) -0.0003(14) 0.0029(12)
C19 0.0493(19) 0.0495(16) 0.0450(18) 0.0025(12) 0.0100(15) -0.0004(13)
C20 0.0443(18) 0.0627(19) 0.054(2) 0.0030(14) 0.0109(16) 0.0005(15)
C21 0.0506(18) 0.0490(16) 0.050(2) 0.0055(13) 0.0064(16) 0.0074(13)
C22 0.066(2) 0.062(2) 0.068(2) 0.0050(17) -0.007(2) 0.0198(17)
C23 0.0342(15) 0.0477(15) 0.0370(17) -0.0022(10) -0.0020(13) 0.0010(11)
C24 0.0419(16) 0.0456(15) 0.0443(18) -0.0030(11) 0.0075(14) -0.0027(12)
C25 0.0415(16) 0.0439(15) 0.0492(19) -0.0007(11) 0.0045(14) 0.0039(12)
C26 0.0359(15) 0.0518(16) 0.0391(17) -0.0047(11) 0.0026(13) -0.0013(12)
C27 0.0427(16) 0.0493(16) 0.049(2) 0.0059(12) 0.0049(14) 0.0017(13)
C28 0.0449(17) 0.0508(16) 0.0412(18) 0.0046(12) 0.0034(14) 0.0048(12)
C29 0.057(2) 0.0564(18) 0.046(2) 0.0010(14) 0.0114(16) -0.0050(14)
C30 0.099(3) 0.068(2) 0.056(2) -0.006(2) 0.035(2) -0.0013(17)

loop_
_atom_type_symbol
_atom_type_description
_atom_type_scat_dispersion_real
_atom_type_scat_dispersion_imag
_atom_type_scat_source
C C 0.003 0.002
;
International Tables for Crystallography
(1992, Vol. C, Tables 4.2.6.8 and 6.1.1.4)
;
H H 0.000 0.000
;
International Tables for Crystallography
(1992, Vol. C, Table 6.1.1.4)
;
N N 0.006 0.003
;
International Tables for Crystallography
(1992, Vol. C, Tables 4.2.6.8 and 6.1.1.4)
;
O O 0.011 0.006
;
International Tables for Crystallography
(1992, Vol. C, Tables 4.2.6.8 and 6.1.1.4)
;

loop_
_geom_angle_atom_site_label_1
_geom_angle_atom_site_label_2
_geom_angle_atom_site_label_3
_geom_angle
_geom_angle_publ_flag
_geom_angle_site_symmetry_1
_geom_angle_site_symmetry_2
_geom_angle_site_symmetry_3
C4 O1 C7 117.5(2) yes . . .
C26 O2 C29 118.5(2) yes . . .
N2 N1 C1 114.4(2) yes . . .
N1 N2 C13 114.2(2) yes . . .
N1 C1 C2 124.8(2) yes . . .
N1 C1 C6 115.5(2) yes . . .
C2 C1 C6 119.7(3) yes . . .
C1 C2 C3 119.9(3) yes . . .
C2 C3 C4 120.6(3) yes . . .
O1 C4 C3 115.9(2) yes . . .
O1 C4 C5 124.5(2) yes . . .
C3 C4 C5 119.6(3) yes . . .
C4 C5 C6 119.6(2) yes . . .
C1 C6 C5 120.6(2) yes . . .
O1 C7 C8 108.8(3) yes . . .
C7 C8 C9 116.7(4) yes . . .
C8 C9 C10 106.4(4) yes . . .
C9 C10 C11 110.6(6) yes . . .
C10 C11 C12 108.7(6) yes . . .
N2 C13 C14 122.5(2) yes . . .
N2 C13 C18 116.3(2) yes . . .
C14 C13 C18 121.0(3) yes . . .
C13 C14 C15 117.9(2) yes . . .
C13 C14 C19 122.0(2) yes . . .
C15 C14 C19 119.8(2) yes . . .
C14 C15 C16 123.2(2) yes . . .
C15 C16 C17 116.6(2) yes . . .
C15 C16 C23 121.3(2) yes . . .
C17 C16 C23 122.1(2) yes . . .
C16 C17 C18 122.7(2) yes . . .
C13 C18 C17 118.5(2) yes . . .
C13 C18 C21 120.8(2) yes . . .
C17 C18 C21 120.7(2) yes . . .
C14 C19 C20 112.6(2) yes . . .
C18 C21 C22 112.7(2) yes . . .
C16 C23 C24 122.4(2) yes . . .
C16 C23 C28 121.0(2) yes . . .
C24 C23 C28 116.6(2) yes . . .
C23 C24 C25 122.0(2) yes . . .
C24 C25 C26 119.6(2) yes . . .
O2 C26 C25 116.0(2) yes . . .
O2 C26 C27 124.3(2) yes . . .
C25 C26 C27 119.7(3) yes . . .
C26 C27 C28 119.3(3) yes . . .
C23 C28 C27 122.7(2) yes . . .
O2 C29 C30 107.4(2) yes . . .
C1 C2 H1 120.0 no . . .
C3 C2 H1 120.0 no . . .
C2 C3 H2 119.7 no . . .
C4 C3 H2 119.7 no . . .
C4 C5 H3 120.2 no . . .
C6 C5 H3 120.2 no . . .
C1 C6 H4 119.7 no . . .
C5 C6 H4 119.7 no . . .
O1 C7 H5 109.9 no . . .
O1 C7 H6 109.9 no . . .
C8 C7 H5 109.9 no . . .
C8 C7 H6 109.9 no . . .
H5 C7 H6 108.3 no . . .
C7 C8 H7 108.1 no . . .
C7 C8 H8 108.1 no . . .
C9 C8 H7 108.1 no . . .
C9 C8 H8 108.1 no . . .
H7 C8 H8 107.3 no . . .
C8 C9 H9 110.5 no . . .
C8 C9 H10 110.5 no . . .
C10 C9 H9 110.4 no . . .
C10 C9 H10 110.4 no . . .
H9 C9 H10 108.6 no . . .
C9 C10 H11 109.5 no . . .
C9 C10 H12 109.5 no . . .
C11 C10 H11 109.5 no . . .
C11 C10 H12 109.5 no . . .
H11 C10 H12 108.1 no . . .
C10 C11 H13 109.9 no . . .
C10 C11 H14 109.9 no . . .
C12 C11 H13 109.9 no . . .
C12 C11 H14 109.9 no . . .
H13 C11 H14 108.3 no . . .
C11 C12 H15 109.5 no . . .
C11 C12 H16 109.5 no . . .
C11 C12 H17 109.5 no . . .
H15 C12 H16 109.5 no . . .
H15 C12 H17 109.5 no . . .
H16 C12 H17 109.5 no . . .
C14 C15 H18 118.4 no . . .
C16 C15 H18 118.4 no . . .
C16 C17 H19 118.6 no . . .
C18 C17 H19 118.6 no . . .
C14 C19 H20 109.1 no . . .
C14 C19 H21 109.1 no . . .
C20 C19 H20 109.1 no . . .
C20 C19 H21 109.1 no . . .
H20 C19 H21 107.8 no . . .
C19 C20 H22 109.5 no . . .
C19 C20 H23 109.5 no . . .
C19 C20 H24 109.5 no . . .
H22 C20 H23 109.5 no . . .
H22 C20 H24 109.5 no . . .
H23 C20 H24 109.5 no . . .
C18 C21 H25 109.0 no . . .
C18 C21 H26 109.1 no . . .
C22 C21 H25 109.0 no . . .
C22 C21 H26 109.0 no . . .
H25 C21 H26 107.8 no . . .
C21 C22 H27 109.5 no . . .
C21 C22 H28 109.5 no . . .
C21 C22 H29 109.5 no . . .
H27 C22 H28 109.5 no . . .
H27 C22 H29 109.5 no . . .
H28 C22 H29 109.5 no . . .
C23 C24 H30 119.0 no . . .
C25 C24 H30 119.0 no . . .
C24 C25 H31 120.2 no . . .
C26 C25 H31 120.2 no . . .
C26 C27 H32 120.4 no . . .
C28 C27 H32 120.4 no . . .
C23 C28 H33 118.6 no . . .
C27 C28 H33 118.7 no . . .
O2 C29 H34 110.2 no . . .
O2 C29 H35 110.2 no . . .
C30 C29 H34 110.2 no . . .
C30 C29 H35 110.2 no . . .
H34 C29 H35 108.5 no . . .
C29 C30 H36 109.5 no . . .
C29 C30 H37 109.5 no . . .
C29 C30 H38 109.5 no . . .
H36 C30 H37 109.5 no . . .
H36 C30 H38 109.5 no . . .
H37 C30 H38 109.5 no . . .

loop_
_geom_bond_atom_site_label_1
_geom_bond_atom_site_label_2
_geom_bond_distance
_geom_bond_publ_flag
_geom_bond_site_symmetry_1
_geom_bond_site_symmetry_2
O1 C4 1.366(4) yes . .
O1 C7 1.440(4) yes . .
O2 C26 1.363(4) yes . .
O2 C29 1.441(4) yes . .
N1 N2 1.244(3) yes . .
N1 C1 1.436(4) yes . .
N2 C13 1.442(4) yes . .
C1 C2 1.402(4) yes . .
C1 C6 1.385(4) yes . .
C2 C3 1.378(4) yes . .
C3 C4 1.400(4) yes . .
C4 C5 1.395(4) yes . .
C5 C6 1.398(5) yes . .
C7 C8 1.491(5) yes . .
C8 C9 1.456(7) yes . .
C9 C10 1.670(9) yes . .
C10 C11 1.399(10) yes . .
C11 C12 1.569(10) yes . .
C13 C14 1.413(4) yes . .
C13 C18 1.402(4) yes . .
C14 C15 1.386(4) yes . .
C14 C19 1.517(4) yes . .
C15 C16 1.406(4) yes . .
C16 C17 1.403(4) yes . .
C16 C23 1.490(4) yes . .
C17 C18 1.392(4) yes . .
C18 C21 1.521(4) yes . .
C19 C20 1.514(4) yes . .
C21 C22 1.531(5) yes . .
C23 C24 1.401(4) yes . .
C23 C28 1.394(4) yes . .
C24 C25 1.395(4) yes . .
C25 C26 1.397(4) yes . .
C26 C27 1.390(4) yes . .
C27 C28 1.396(4) yes . .
C29 C30 1.500(5) yes . .
C2 H1 0.950 no . .
C3 H2 0.950 no . .
C5 H3 0.950 no . .
C6 H4 0.950 no . .
C7 H5 0.990 no . .
C7 H6 0.990 no . .
C8 H7 0.990 no . .
C8 H8 0.990 no . .
C9 H9 0.990 no . .
C9 H10 0.990 no . .
C10 H11 0.990 no . .
C10 H12 0.990 no . .
C11 H13 0.990 no . .
C11 H14 0.990 no . .
C12 H15 0.980 no . .
C12 H16 0.980 no . .
C12 H17 0.980 no . .
C15 H18 0.950 no . .
C17 H19 0.950 no . .
C19 H20 0.990 no . .
C19 H21 0.990 no . .
C20 H22 0.980 no . .
C20 H23 0.980 no . .
C20 H24 0.980 no . .
C21 H25 0.990 no . .
C21 H26 0.990 no . .
C22 H27 0.980 no . .
C22 H28 0.980 no . .
C22 H29 0.980 no . .
C24 H30 0.950 no . .
C25 H31 0.950 no . .
C27 H32 0.950 no . .
C28 H33 0.950 no . .
C29 H34 0.990 no . .
C29 H35 0.990 no . .
C30 H36 0.980 no . .
C30 H37 0.980 no . .
C30 H38 0.980 no . .
